data_4135142
loop_
_publ_author_name
'Karimi, Mohammadjavad'
'Borthakur, Rosmita'
'Dorsey, Christopher L.'
'Chen, Chang-Hong'
'Lajeune, S\'ebastien'
'Gabbai, Francois P.'

_publ_section_title
;
 Bifunctional carbenium dications as metal-free catalysts for the
 reduction of oxygen.
;
_journal_name_full 'Journal of the American Chemical Society'
_journal_paper_doi 10.1021/jacs.0c04841
_journal_year 2020
_chemical_formula_moiety '2(B F4), C41 H28 O3, C4 H10 O, C2 H3 N'
_chemical_formula_sum 'C47 H41 B2 F8 N O4'
_chemical_formula_weight 857.43
_space_group_crystal_system monoclinic
_space_group_IT_number 14
_space_group_name_Hall '-P 2ybc'
_space_group_name_H-M_alt 'P 1 21/c 1'
_atom_sites_solution_hydrogens geom
_atom_sites_solution_primary direct
_audit_creation_date 2020-04-09
_audit_creation_method
;
Olex2 1.3
(compiled 2020.02.04 svn.rd84adfe8 for OlexSys, GUI svn.r6032)
;
_cell_angle_alpha 90
_cell_angle_beta 92.688(6)
_cell_angle_gamma 90
_cell_formula_units_Z 4
_cell_length_a 18.1316(12)
_cell_length_b 9.3794(8)
_cell_length_c 23.3395(16)
_cell_measurement_reflns_used 2555
_cell_measurement_temperature 163
_cell_measurement_theta_max 58.3010
_cell_measurement_theta_min 3.7660
_cell_volume 3964.8(5)
_computing_cell_refinement 'CrysAlisPro 1.171.40.53 (Rigaku OD, 2019)'
_computing_data_collection 'CrysAlisPro 1.171.40.53 (Rigaku OD, 2019)'
_computing_data_reduction 'CrysAlisPro 1.171.40.53 (Rigaku OD, 2019)'
_computing_molecular_graphics 'Olex2 1.3 (Dolomanov et al., 2009)'
_computing_publication_material 'Olex2 1.3 (Dolomanov et al., 2009)'
_computing_structure_refinement 'SHELXL 2018/3 (Sheldrick, 2015)'
_computing_structure_solution 'SHELXS  (Sheldrick, 2008)'
_diffrn_ambient_temperature 163
_diffrn_detector 'CCD plate'
_diffrn_measured_fraction_theta_full 0.995
_diffrn_measured_fraction_theta_max 0.995
_diffrn_measurement_details
;
List of Runs (angles in degrees, time in seconds):

  # Type    Start    End  Width  t~exp~   \w     \q     \k     \f   Frames
--------------------------------------------------------------------------
  1  \w    177.08 272.08   1.00   20.00    -- -104.11 -59.25-179.92   95
  2  \w    177.08 272.08   1.00   20.00    -- -104.11 -59.25  20.08   95
  3  \w    177.08 272.08   1.00   20.00    -- -104.11 -59.25 100.08   95
  4  \w   -135.74 -24.74   1.00   20.00    -- -104.11  83.74 -29.95  111
  5  \w    177.08 272.08   1.00   20.00    -- -104.11 -59.25 140.08   95
  6  \f   -114.17 -84.17   1.00   20.00  -3.01 -11.57 -30.17    --    30
  7  \w   -135.74 -24.74   1.00   20.00    -- -104.11  83.74-149.95  111
  8  \w    177.08 272.08   1.00   20.00    -- -104.11 -59.25  60.08   95
  9  \w    177.08 272.08   1.00   20.00    -- -104.11 -59.25 -19.92   95
 10  \w    -14.62  80.38   1.00   20.00    --    2.13  59.25 123.92   95
 11  \f   -340.18  19.82   1.00   20.00 -87.29-104.11 -58.55    --   360
 12  \w   -135.74 -24.74   1.00   20.00    -- -104.11  83.74-109.95  111
 13  \w   -135.74 -24.74   1.00   20.00    -- -104.11  83.74  90.05  111
 14  \w   -135.74 -24.74   1.00   20.00    -- -104.11  83.74 -69.95  111
 15  \f   -192.33 124.67   1.00   20.00 -24.61-104.11  30.17    --   317
 16  \w   -135.74 -24.74   1.00   20.00    -- -104.11  83.74 130.05  111
 17  \f    -42.17 196.83   1.00   20.00 -95.55-104.11 -30.17    --   239
 18  \w   -135.74 -24.74   1.00   20.00    -- -104.11  83.74  50.05  111
 19  \f   -340.18  19.82   1.00   20.00 -72.29 -89.11 -58.55    --   360
;
_diffrn_measurement_device 'abstract diffractometer'
_diffrn_measurement_device_type 'Saxi-CrysAlisPro-abstract goniometer imported SAXI images'
_diffrn_measurement_method '\w and \f scans'
_diffrn_orient_matrix_type 'CrysAlisPro convention (1999,Acta A55,543-557)'
_diffrn_orient_matrix_UB_11 -0.0640187000
_diffrn_orient_matrix_UB_12 -0.0755295000
_diffrn_orient_matrix_UB_13 -0.0334590000
_diffrn_orient_matrix_UB_21 -0.0554808000
_diffrn_orient_matrix_UB_22 0.0693933000
_diffrn_orient_matrix_UB_23 0.0394388000
_diffrn_orient_matrix_UB_31 -0.0075975000
_diffrn_orient_matrix_UB_32 0.1282887000
_diffrn_orient_matrix_UB_33 -0.0411372000
_diffrn_radiation_monochromator graphite
_diffrn_radiation_probe x-ray
_diffrn_radiation_type 'Cu K\a'
_diffrn_radiation_wavelength 1.54184
_diffrn_reflns_av_R_equivalents 0.2493
_diffrn_reflns_av_unetI/netI 0.0765
_diffrn_reflns_Laue_measured_fraction_full 0.995
_diffrn_reflns_Laue_measured_fraction_max 0.995
_diffrn_reflns_limit_h_max 20
_diffrn_reflns_limit_h_min -20
_diffrn_reflns_limit_k_max 10
_diffrn_reflns_limit_k_min -10
_diffrn_reflns_limit_l_max 25
_diffrn_reflns_limit_l_min -25
_diffrn_reflns_number 70109
_diffrn_reflns_point_group_measured_fraction_full 0.995
_diffrn_reflns_point_group_measured_fraction_max 0.995
_diffrn_reflns_theta_full 58.999
_diffrn_reflns_theta_max 58.999
_diffrn_reflns_theta_min 3.792
_diffrn_source 'fine-focus sealed X-ray tube'
_diffrn_source_type 'Enhance (Cu) X-ray Source'
_exptl_absorpt_coefficient_mu 0.979
_exptl_absorpt_correction_T_max 1.00000
_exptl_absorpt_correction_T_min 0.24428
_exptl_absorpt_correction_type multi-scan
_exptl_absorpt_process_details
;
CrysAlisPro 1.171.40.53 (Rigaku Oxford Diffraction, 2019)
Empirical absorption correction using spherical harmonics,
 implemented in SCALE3 ABSPACK scaling algorithm.
;
_exptl_crystal_colour 'clear reddish red'
_exptl_crystal_colour_lustre clear
_exptl_crystal_colour_modifier reddish
_exptl_crystal_colour_primary red
_exptl_crystal_density_diffrn 1.436
_exptl_crystal_description block
_exptl_crystal_F_000 1776
_exptl_crystal_preparation 'Obtained by dehydration of the corresponding carbinol with HBF4'
_exptl_crystal_recrystallization_method 'Crystalized from MeCN by diffusion of Et2O'
_exptl_crystal_size_max 0.2
_exptl_crystal_size_mid 0.1
_exptl_crystal_size_min 0.05
_refine_diff_density_max 0.467
_refine_diff_density_min -0.480
_refine_diff_density_rms 0.083
_refine_ls_extinction_method none
_refine_ls_goodness_of_fit_ref 1.002
_refine_ls_hydrogen_treatment constr
_refine_ls_matrix_type full
_refine_ls_number_parameters 611
_refine_ls_number_reflns 5676
_refine_ls_number_restraints 24
_refine_ls_restrained_S_all 1.003
_refine_ls_R_factor_all 0.1496
_refine_ls_R_factor_gt 0.1056
_refine_ls_shift/su_max 0.000
_refine_ls_shift/su_mean 0.000
_refine_ls_structure_factor_coef Fsqd
_refine_ls_weighting_details 'w=1/[\s^2^(Fo^2^)+(0.1000P)^2^+9.5000P] where P=(Fo^2^+2Fc^2^)/3'
_refine_ls_weighting_scheme calc
_refine_ls_wR_factor_gt 0.2500
_refine_ls_wR_factor_ref 0.2827
_reflns_Friedel_coverage 0.000
_reflns_number_gt 3365
_reflns_number_total 5676
_reflns_threshold_expression 'I > 2\s(I)'
_cod_data_source_file ja0c04841_si_003.cif
_cod_data_source_block data
_cod_database_code 4135142
_shelx_shelxl_version_number 2018/3
_chemical_oxdiff_formula C45H38O4B2F8
_shelx_space_group_comment
;
The symmetry employed for this shelxl refinement is uniquely defined
by the following loop, which should always be used as a source of
symmetry information in preference to the above space-group names.
They are only intended as comments.
;
_shelx_estimated_absorpt_t_max 0.953
_shelx_estimated_absorpt_t_min 0.828
_reflns_odcompleteness_completeness 99.35
_reflns_odcompleteness_iscentric 1
_reflns_odcompleteness_theta 66.97
_olex2_refinement_description
;
1. Fixed Uiso
 At 1.2 times of:
  All C(H) groups, All C(H,H) groups
 At 1.5 times of:
  All C(H,H,H) groups
2. Uiso/Uaniso restraints and constraints
F6 \\sim F7 \\sim F8 \\sim F11 \\sim F12 \\sim F13: within 2A with sigma of
0.01 and sigma for terminal atoms of 0.02 within 2A
3. Others
 Sof(F9)=Sof(F10)=1-FVAR(1)
 Sof(F1)=Sof(F2)=FVAR(1)
 Sof(F11)=Sof(F12)=Sof(F13)=1-FVAR(2)
 Sof(F6)=Sof(F7)=Sof(F8)=FVAR(2)
4.a Secondary CH2 refined with riding coordinates:
 C42(H42A,H42B), C44(H44A,H44B)
4.b Aromatic/amide H refined with riding coordinates:
 C2(H2), C3(H3), C4(H4), C5(H5), C6(H6), C7(H7), C18(H18), C19(H19), C20(H20),
 C21(H21), C24(H24), C25(H25), C26(H26), C27(H27), C31(H31), C32(H32), C33(H33),
  C34(H34), C37(H37), C38(H38), C39(H39), C40(H40)
4.c Idealised Me refined as rotating group:
 C14(H14A,H14B,H14C), C15(H15A,H15B,H15C), C43(H43A,H43B,H43C), C45(H45A,H45B,
 H45C), C47(H47A,H47B,H47C)
;
_olex2_exptl_crystal_mounting_method Loop
_olex2_submission_special_instructions 'No special instructions were received'
_oxdiff_exptl_absorpt_empirical_details
;
Empirical correction (ABSPACK) includes:
- Absorption correction using spherical harmonics
- Frame scaling
- Detector area scaling
;
_oxdiff_exptl_absorpt_empirical_full_max 2.851
_oxdiff_exptl_absorpt_empirical_full_min 0.462

loop_
_space_group_symop_operation_xyz
'x, y, z'
'-x, y+1/2, -z+1/2'
'-x, -y, -z'
'x, -y-1/2, z-1/2'

loop_
_atom_site_label
_atom_site_type_symbol
_atom_site_fract_x
_atom_site_fract_y
_atom_site_fract_z
_atom_site_U_iso_or_equiv
_atom_site_adp_type
_atom_site_occupancy
_atom_site_site_symmetry_order
_atom_site_calc_flag
_atom_site_refinement_flags_posn
_atom_site_refinement_flags_adp
_atom_site_refinement_flags_occupancy
_atom_site_disorder_assembly
_atom_site_disorder_group
F1 F 0.5643(6) 0.7442(15) 0.1708(5) 0.063(3) Uani 0.46(2) 1 d . . P . .
F2 F 0.5675(8) 0.5911(16) 0.1678(6) 0.106(6) Uani 0.46(2) 1 d . . P . .
F3 F 0.5060(2) 0.7086(6) 0.08570(17) 0.1128(16) Uani 1 1 d . . . . .
F4 F 0.4462(2) 0.6845(5) 0.16766(19) 0.1099(15) Uani 1 1 d . . . . .
F9 F 0.5254(6) 0.5391(8) 0.1349(5) 0.093(4) Uani 0.54(2) 1 d . . P . .
F10 F 0.5456(9) 0.8195(19) 0.1612(6) 0.111(5) Uani 0.54(2) 1 d . . P . .
B1 B 0.5126(4) 0.6856(8) 0.1427(3) 0.0670(18) Uani 1 1 d . . . . .
F5 F 0.1592(2) 0.6978(4) 0.3632(2) 0.1072(14) Uani 1 1 d . . . . .
F6 F 0.1729(10) 0.6816(18) 0.4521(8) 0.083(3) Uani 0.55(2) 1 d . U P . .
F7 F 0.1477(9) 0.4835(19) 0.3949(8) 0.083(3) Uani 0.55(2) 1 d . U P . .
F8 F 0.2688(6) 0.6426(15) 0.3974(6) 0.077(3) Uani 0.55(2) 1 d . U P . .
F11 F 0.1612(10) 0.631(2) 0.4669(8) 0.077(4) Uani 0.45(2) 1 d . U P . .
F12 F 0.1790(9) 0.474(2) 0.3998(8) 0.066(3) Uani 0.45(2) 1 d . U P . .
F13 F 0.2582(8) 0.5789(19) 0.4114(6) 0.077(3) Uani 0.45(2) 1 d . U P . .
B2 B 0.1886(4) 0.6145(9) 0.4055(3) 0.075(2) Uani 1 1 d . . . . .
O1 O 0.21753(18) 0.2954(4) 0.12017(14) 0.0553(9) Uani 1 1 d . . . . .
O2 O 0.3187(2) 0.2094(4) -0.06485(18) 0.0739(12) Uani 1 1 d . . . . .
O3 O 0.4523(2) 0.3624(4) 0.04851(15) 0.0660(10) Uani 1 1 d . . . . .
C1 C 0.1397(3) 0.1994(5) 0.0482(2) 0.0533(12) Uani 1 1 d . . . . .
C2 C 0.0714(3) 0.1524(6) 0.0281(3) 0.0692(15) Uani 1 1 d . . . . .
H2 H 0.064571 0.120890 -0.010487 0.083 Uiso 1 1 calc R U . . .
C3 C 0.0127(3) 0.1509(7) 0.0637(3) 0.0746(17) Uani 1 1 d . . . . .
H3 H -0.034814 0.120425 0.049760 0.089 Uiso 1 1 calc R U . . .
C4 C 0.0242(3) 0.1946(6) 0.1200(3) 0.0685(16) Uani 1 1 d . . . . .
H4 H -0.016129 0.190867 0.144478 0.082 Uiso 1 1 calc R U . . .
C5 C 0.2029(4) 0.3974(8) 0.2697(2) 0.0784(18) Uani 1 1 d . . . . .
H5 H 0.168190 0.400255 0.298988 0.094 Uiso 1 1 calc R U . . .
C6 C 0.2735(4) 0.4431(9) 0.2821(3) 0.091(2) Uani 1 1 d . . . . .
H6 H 0.287385 0.474950 0.319738 0.109 Uiso 1 1 calc R U . . .
C7 C 0.3250(4) 0.4432(9) 0.2399(3) 0.093(2) Uani 1 1 d . . . . .
H7 H 0.373750 0.476692 0.248199 0.112 Uiso 1 1 calc R U . . .
C8 C 0.3042(3) 0.3932(7) 0.1848(2) 0.0695(16) Uani 1 1 d . . . . .
C9 C 0.1487(3) 0.2446(5) 0.1054(2) 0.0567(13) Uani 1 1 d . . . . .
C10 C 0.0917(3) 0.2437(6) 0.1424(2) 0.0588(14) Uani 1 1 d . . . . .
C11 C 0.2320(3) 0.3472(6) 0.1748(2) 0.0578(13) Uani 1 1 d . . . . .
C12 C 0.1802(3) 0.3471(6) 0.2160(2) 0.0615(14) Uani 1 1 d . . . . .
C13 C 0.1020(3) 0.2948(6) 0.2041(2) 0.0637(15) Uani 1 1 d . . . . .
C14 C 0.0881(4) 0.1693(8) 0.2445(3) 0.084(2) Uani 1 1 d . . . . .
H14A H 0.124518 0.094185 0.238526 0.126 Uiso 1 1 calc R U . . .
H14B H 0.038325 0.131666 0.236341 0.126 Uiso 1 1 calc R U . . .
H14C H 0.092679 0.202119 0.284373 0.126 Uiso 1 1 calc R U . . .
C15 C 0.0467(3) 0.4140(7) 0.2149(3) 0.0744(17) Uani 1 1 d . . . . .
H15A H 0.051822 0.444047 0.255092 0.112 Uiso 1 1 calc R U . . .
H15B H -0.003617 0.378908 0.206538 0.112 Uiso 1 1 calc R U . . .
H15C H 0.056339 0.495196 0.189936 0.112 Uiso 1 1 calc R U . . .
C16 C 0.2027(3) 0.2046(6) 0.0100(2) 0.0570(13) Uani 1 1 d . . . . .
C17 C 0.2669(3) 0.1217(6) 0.0211(3) 0.0600(14) Uani 1 1 d . . . . .
C18 C 0.2771(3) 0.0300(6) 0.0695(3) 0.0663(15) Uani 1 1 d . . . . .
H18 H 0.239855 0.023464 0.096612 0.080 Uiso 1 1 calc R U . . .
C19 C 0.3400(3) -0.0484(6) 0.0769(3) 0.0773(18) Uani 1 1 d . . . . .
H19 H 0.345879 -0.111112 0.108802 0.093 Uiso 1 1 calc R U . . .
C20 C 0.3959(4) -0.0373(7) 0.0381(4) 0.089(2) Uani 1 1 d . . . . .
H20 H 0.440032 -0.090920 0.044457 0.107 Uiso 1 1 calc R U . . .
C21 C 0.3883(4) 0.0498(7) -0.0091(4) 0.086(2) Uani 1 1 d . . . . .
H21 H 0.426500 0.056796 -0.035531 0.104 Uiso 1 1 calc R U . . .
C22 C 0.3239(3) 0.1268(6) -0.0173(3) 0.0662(15) Uani 1 1 d . . . . .
C23 C 0.1994(3) 0.2925(6) -0.0390(2) 0.0600(14) Uani 1 1 d . . . . .
C24 C 0.1411(3) 0.3869(7) -0.0531(3) 0.0711(16) Uani 1 1 d . . . . .
H24 H 0.099751 0.390672 -0.029609 0.085 Uiso 1 1 calc R U . . .
C25 C 0.1432(4) 0.4729(8) -0.1000(3) 0.0840(19) Uani 1 1 d . . . . .
H25 H 0.104037 0.537909 -0.108404 0.101 Uiso 1 1 calc R U . . .
C26 C 0.2032(4) 0.4659(9) -0.1360(3) 0.087(2) Uani 1 1 d . . . . .
H26 H 0.203450 0.525610 -0.168836 0.105 Uiso 1 1 calc R U . . .
C27 C 0.2606(4) 0.3760(8) -0.1249(3) 0.0791(18) Uani 1 1 d . . . . .
H27 H 0.300683 0.371047 -0.149634 0.095 Uiso 1 1 calc R U . . .
C28 C 0.2588(3) 0.2908(6) -0.0759(2) 0.0655(15) Uani 1 1 d . . . . .
C29 C 0.3561(3) 0.3868(7) 0.1388(2) 0.0655(15) Uani 1 1 d . . . . .
C30 C 0.4182(3) 0.2961(8) 0.1434(2) 0.0749(18) Uani 1 1 d . . . . .
C31 C 0.4349(4) 0.2041(10) 0.1911(3) 0.101(3) Uani 1 1 d . . . . .
H31 H 0.404349 0.205823 0.223097 0.121 Uiso 1 1 calc R U . . .
C32 C 0.4932(4) 0.1150(13) 0.1915(3) 0.131(4) Uani 1 1 d . . . . .
H32 H 0.502430 0.052661 0.223115 0.157 Uiso 1 1 calc R U . . .
C33 C 0.5411(4) 0.1137(12) 0.1448(3) 0.119(3) Uani 1 1 d . . . . .
H33 H 0.582819 0.052203 0.145869 0.143 Uiso 1 1 calc R U . . .
C34 C 0.5274(3) 0.2002(9) 0.0987(3) 0.087(2) Uani 1 1 d . . . . .
H34 H 0.559683 0.200362 0.067835 0.104 Uiso 1 1 calc R U . . .
C35 C 0.4659(3) 0.2881(8) 0.0973(2) 0.0714(17) Uani 1 1 d . . . . .
C36 C 0.3441(3) 0.4661(6) 0.0878(2) 0.0589(14) Uani 1 1 d . . . . .
C37 C 0.2853(3) 0.5633(6) 0.0793(3) 0.0648(15) Uani 1 1 d . . . . .
H37 H 0.252628 0.580671 0.109239 0.078 Uiso 1 1 calc R U . . .
C38 C 0.2753(3) 0.6332(6) 0.0276(3) 0.0654(15) Uani 1 1 d . . . . .
H38 H 0.234986 0.697085 0.021542 0.079 Uiso 1 1 calc R U . . .
C39 C 0.3239(3) 0.6106(6) -0.0159(3) 0.0655(15) Uani 1 1 d . . . . .
H39 H 0.316315 0.659973 -0.051214 0.079 Uiso 1 1 calc R U . . .
C40 C 0.3822(3) 0.5191(7) -0.0091(2) 0.0651(15) Uani 1 1 d . . . . .
H40 H 0.414462 0.502928 -0.039308 0.078 Uiso 1 1 calc R U . . .
C41 C 0.3931(3) 0.4502(6) 0.0434(2) 0.0586(14) Uani 1 1 d . . . . .
O4 O 0.1092(4) 0.6994(7) 0.1348(3) 0.130(2) Uani 1 1 d . . . . .
N1 N 0.2669(7) 1.0081(16) 0.2127(5) 0.243(8) Uani 1 1 d . . . . .
C42 C 0.0718(5) 0.7277(14) 0.0836(3) 0.130(4) Uani 1 1 d . . . . .
H42A H 0.099302 0.797913 0.061133 0.156 Uiso 1 1 calc R U . . .
H42B H 0.022231 0.766734 0.090195 0.156 Uiso 1 1 calc R U . . .
C43 C 0.0656(4) 0.5902(10) 0.0525(4) 0.118(3) Uani 1 1 d . . . . .
H43A H 0.046208 0.606981 0.013214 0.177 Uiso 1 1 calc R U . . .
H43B H 0.032057 0.526834 0.072226 0.177 Uiso 1 1 calc R U . . .
H43C H 0.114441 0.545656 0.051623 0.177 Uiso 1 1 calc R U . . .
C44 C 0.1128(6) 0.8150(11) 0.1732(4) 0.131(3) Uani 1 1 d . . . . .
H44A H 0.062626 0.852524 0.178609 0.158 Uiso 1 1 calc R U . . .
H44B H 0.142986 0.892384 0.157417 0.158 Uiso 1 1 calc R U . . .
C45 C 0.1474(7) 0.7651(13) 0.2305(4) 0.150(4) Uani 1 1 d . . . . .
H45A H 0.200394 0.749058 0.226762 0.225 Uiso 1 1 calc R U . . .
H45B H 0.123949 0.675989 0.241872 0.225 Uiso 1 1 calc R U . . .
H45C H 0.140168 0.838115 0.259731 0.225 Uiso 1 1 calc R U . . .
C46 C 0.3046(8) 0.9302(15) 0.2352(5) 0.186(7) Uani 1 1 d . . . . .
C47 C 0.3547(7) 0.8494(11) 0.2705(4) 0.156(5) Uani 1 1 d . . . . .
H47A H 0.328009 0.772634 0.289092 0.234 Uiso 1 1 calc R U . . .
H47B H 0.378085 0.911427 0.299888 0.234 Uiso 1 1 calc R U . . .
H47C H 0.392723 0.808236 0.247010 0.234 Uiso 1 1 calc R U . . .

loop_
_atom_site_aniso_label
_atom_site_aniso_U_11
_atom_site_aniso_U_22
_atom_site_aniso_U_33
_atom_site_aniso_U_23
_atom_site_aniso_U_13
_atom_site_aniso_U_12
F1 0.059(5) 0.067(7) 0.065(5) -0.006(5) 0.011(4) -0.002(5)
F2 0.094(9) 0.113(10) 0.114(10) 0.025(8) 0.021(7) 0.041(7)
F3 0.077(3) 0.188(5) 0.073(3) -0.025(3) 0.0048(19) -0.002(3)
F4 0.074(3) 0.147(4) 0.112(3) -0.040(3) 0.040(2) -0.020(2)
F9 0.100(7) 0.064(5) 0.114(7) 0.003(4) 0.007(6) 0.001(4)
F10 0.116(9) 0.102(10) 0.117(8) -0.029(8) 0.033(7) -0.041(8)
B1 0.059(4) 0.066(4) 0.078(5) 0.005(4) 0.014(4) 0.003(3)
F5 0.079(3) 0.077(3) 0.166(4) 0.040(3) 0.017(3) 0.013(2)
F6 0.077(6) 0.090(9) 0.084(8) -0.025(6) 0.027(5) -0.016(6)
F7 0.105(9) 0.073(5) 0.073(5) -0.001(4) 0.019(7) 0.009(8)
F8 0.060(4) 0.083(7) 0.088(6) -0.011(5) 0.007(4) 0.008(5)
F11 0.060(6) 0.100(11) 0.073(8) -0.022(7) 0.021(5) -0.007(7)
F12 0.078(8) 0.062(5) 0.060(4) 0.001(3) 0.007(6) 0.015(6)
F13 0.068(5) 0.089(7) 0.073(5) 0.002(5) 0.009(4) 0.026(6)
B2 0.069(5) 0.076(5) 0.079(5) -0.009(4) -0.001(4) 0.013(4)
O1 0.048(2) 0.068(2) 0.051(2) -0.0002(17) 0.0154(15) -0.0020(16)
O2 0.077(3) 0.068(3) 0.079(3) -0.014(2) 0.036(2) -0.009(2)
O3 0.050(2) 0.094(3) 0.055(2) -0.002(2) 0.0148(16) -0.007(2)
C1 0.050(3) 0.049(3) 0.063(3) -0.001(2) 0.015(2) -0.003(2)
C2 0.060(4) 0.068(4) 0.080(4) -0.012(3) 0.010(3) -0.010(3)
C3 0.054(3) 0.070(4) 0.101(5) -0.012(3) 0.016(3) -0.008(3)
C4 0.050(3) 0.064(4) 0.094(5) 0.004(3) 0.028(3) -0.001(3)
C5 0.069(4) 0.118(5) 0.050(3) 0.002(3) 0.021(3) 0.009(4)
C6 0.071(4) 0.152(7) 0.052(3) -0.022(4) 0.018(3) -0.009(4)
C7 0.063(4) 0.162(7) 0.055(4) -0.018(4) 0.009(3) -0.012(4)
C8 0.053(3) 0.102(5) 0.055(3) -0.005(3) 0.010(2) 0.000(3)
C9 0.049(3) 0.051(3) 0.071(4) 0.007(3) 0.016(3) 0.000(2)
C10 0.052(3) 0.052(3) 0.074(4) 0.009(3) 0.019(3) 0.002(2)
C11 0.052(3) 0.075(4) 0.047(3) 0.001(3) 0.012(2) 0.005(3)
C12 0.060(3) 0.069(4) 0.056(3) 0.007(3) 0.018(3) 0.009(3)
C13 0.054(3) 0.073(4) 0.066(3) 0.016(3) 0.026(3) 0.009(3)
C14 0.067(4) 0.099(5) 0.090(4) 0.028(4) 0.026(3) -0.002(3)
C15 0.063(4) 0.090(4) 0.072(4) 0.001(3) 0.024(3) 0.016(3)
C16 0.060(3) 0.052(3) 0.060(3) -0.015(3) 0.009(2) -0.008(2)
C17 0.053(3) 0.049(3) 0.079(4) -0.012(3) 0.018(3) -0.001(2)
C18 0.060(3) 0.053(3) 0.087(4) -0.002(3) 0.021(3) 0.000(3)
C19 0.063(4) 0.058(4) 0.112(5) -0.006(3) 0.021(3) 0.003(3)
C20 0.057(4) 0.062(4) 0.150(7) -0.009(4) 0.033(4) 0.005(3)
C21 0.067(4) 0.063(4) 0.133(6) -0.011(4) 0.048(4) 0.000(3)
C22 0.061(4) 0.053(3) 0.086(4) -0.010(3) 0.024(3) -0.007(3)
C23 0.063(3) 0.062(3) 0.056(3) -0.012(3) 0.015(3) -0.009(3)
C24 0.066(4) 0.079(4) 0.069(4) -0.002(3) 0.008(3) -0.010(3)
C25 0.082(4) 0.097(5) 0.073(4) 0.004(4) 0.002(3) -0.009(4)
C26 0.097(5) 0.107(6) 0.058(4) 0.005(4) 0.001(4) -0.030(5)
C27 0.092(5) 0.089(5) 0.058(4) -0.009(3) 0.019(3) -0.024(4)
C28 0.069(4) 0.065(4) 0.064(4) -0.020(3) 0.012(3) -0.014(3)
C29 0.051(3) 0.096(4) 0.050(3) -0.014(3) 0.010(2) -0.010(3)
C30 0.049(3) 0.125(6) 0.052(3) -0.005(3) 0.010(2) 0.004(3)
C31 0.060(4) 0.186(9) 0.058(4) 0.020(5) 0.010(3) 0.020(5)
C32 0.065(4) 0.251(12) 0.078(5) 0.049(6) 0.020(4) 0.051(6)
C33 0.067(4) 0.213(10) 0.079(5) 0.030(6) 0.016(4) 0.044(5)
C34 0.056(4) 0.141(6) 0.065(4) 0.000(4) 0.023(3) 0.006(4)
C35 0.044(3) 0.111(5) 0.059(4) -0.007(3) 0.011(2) -0.002(3)
C36 0.047(3) 0.073(4) 0.057(3) -0.013(3) 0.012(2) -0.013(3)
C37 0.053(3) 0.075(4) 0.067(4) -0.016(3) 0.015(3) -0.012(3)
C38 0.056(3) 0.069(4) 0.072(4) -0.005(3) 0.008(3) -0.008(3)
C39 0.060(3) 0.072(4) 0.066(3) -0.002(3) 0.014(3) -0.016(3)
C40 0.054(3) 0.081(4) 0.061(3) -0.008(3) 0.017(3) -0.018(3)
C41 0.050(3) 0.075(4) 0.051(3) -0.010(3) 0.009(2) -0.012(3)
O4 0.126(5) 0.134(5) 0.131(5) -0.012(4) 0.013(4) 0.007(4)
N1 0.259(13) 0.311(15) 0.171(9) 0.130(10) 0.141(10) 0.197(13)
C42 0.085(5) 0.246(13) 0.059(4) 0.027(6) 0.008(4) 0.036(7)
C43 0.083(5) 0.125(7) 0.145(8) -0.045(6) 0.000(5) 0.019(5)
C44 0.144(8) 0.127(8) 0.125(8) -0.026(7) 0.014(6) -0.008(6)
C45 0.169(10) 0.169(10) 0.111(7) 0.002(7) -0.015(7) 0.015(8)
C46 0.221(13) 0.228(13) 0.117(7) 0.083(9) 0.102(8) 0.161(12)
C47 0.236(13) 0.132(8) 0.103(7) 0.011(6) 0.036(7) 0.088(9)

loop_
_atom_type_symbol
_atom_type_description
_atom_type_scat_dispersion_real
_atom_type_scat_dispersion_imag
_atom_type_scat_source
C C 0.0181 0.0091 'International Tables Vol C Tables 4.2.6.8 and 6.1.1.4'
H H 0.0000 0.0000 'International Tables Vol C Tables 4.2.6.8 and 6.1.1.4'
B B 0.0090 0.0039 'International Tables Vol C Tables 4.2.6.8 and 6.1.1.4'
F F 0.0727 0.0534 'International Tables Vol C Tables 4.2.6.8 and 6.1.1.4'
N N 0.0311 0.0180 'International Tables Vol C Tables 4.2.6.8 and 6.1.1.4'
O O 0.0492 0.0322 'International Tables Vol C Tables 4.2.6.8 and 6.1.1.4'

loop_
_geom_angle_atom_site_label_1
_geom_angle_atom_site_label_2
_geom_angle_atom_site_label_3
_geom_angle
_geom_angle_site_symmetry_1
_geom_angle_site_symmetry_3
_geom_angle_publ_flag
F10 F1 F2 151(2) . . ?
F10 F1 B1 86.9(15) . . ?
B1 F1 F2 64.3(12) . . ?
F9 F2 F1 115.0(9) . . ?
F9 F2 B1 64.5(8) . . ?
B1 F2 F1 51.3(6) . . ?
F2 F9 B1 67.2(7) . . ?
F1 F10 B1 59.2(12) . . ?
F1 B1 F2 64.4(13) . . ?
F1 B1 F3 118.6(8) . . ?
F1 B1 F4 115.8(8) . . ?
F1 B1 F9 112.0(12) . . ?
F1 B1 F10 34.0(6) . . ?
F2 B1 F10 98.3(16) . . ?
F3 B1 F2 122.0(7) . . ?
F3 B1 F4 112.6(6) . . ?
F3 B1 F9 92.2(7) . . ?
F3 B1 F10 100.0(8) . . ?
F4 B1 F2 115.4(7) . . ?
F4 B1 F9 101.7(6) . . ?
F4 B1 F10 103.8(8) . . ?
F9 B1 F2 48.3(6) . . ?
F9 B1 F10 144.8(14) . . ?
F11 F6 B2 101(3) . . ?
F12 F7 B2 67(4) . . ?
F13 F8 B2 60.7(17) . . ?
F6 F11 B2 56(3) . . ?
F7 F12 F13 137(4) . . ?
F7 F12 B2 89(4) . . ?
B2 F12 F13 47.8(9) . . ?
F8 F13 F12 130(2) . . ?
F8 F13 B2 91.0(19) . . ?
B2 F13 F12 49.2(10) . . ?
F5 B2 F7 100.7(9) . . ?
F5 B2 F8 99.1(8) . . ?
F5 B2 F11 119.2(10) . . ?
F6 B2 F5 103.8(10) . . ?
F6 B2 F7 115.0(10) . . ?
F6 B2 F8 105.7(10) . . ?
F6 B2 F11 23.6(8) . . ?
F6 B2 F12 121.9(12) . . ?
F6 B2 F13 106.4(12) . . ?
F7 B2 F8 128.2(11) . . ?
F7 B2 F11 93.4(11) . . ?
F8 B2 F11 117.0(9) . . ?
F12 B2 F5 117.0(10) . . ?
F12 B2 F7 23.5(7) . . ?
F12 B2 F8 106.5(12) . . ?
F12 B2 F11 98.3(12) . . ?
F13 B2 F5 124.9(10) . . ?
F13 B2 F7 106.6(14) . . ?
F13 B2 F8 28.3(5) . . ?
F13 B2 F11 106.2(11) . . ?
F13 B2 F12 83.1(14) . . ?
C9 O1 C11 119.3(4) . . ?
C28 O2 C22 120.6(4) . . ?
C35 O3 C41 120.1(4) . . ?
C2 C1 C9 118.9(5) . . ?
C2 C1 C16 120.9(5) . . ?
C9 C1 C16 120.2(5) . . ?
C1 C2 H2 119.8 . . ?
C1 C2 C3 120.3(6) . . ?
C3 C2 H2 119.8 . . ?
C2 C3 H3 120.6 . . ?
C2 C3 C4 118.8(6) . . ?
C4 C3 H3 120.6 . . ?
C3 C4 H4 118.4 . . ?
C3 C4 C10 123.3(5) . . ?
C10 C4 H4 118.4 . . ?
C6 C5 H5 118.9 . . ?
C6 C5 C12 122.2(5) . . ?
C12 C5 H5 118.9 . . ?
C5 C6 H6 119.9 . . ?
C5 C6 C7 120.2(6) . . ?
C7 C6 H6 119.9 . . ?
C6 C7 H7 120.3 . . ?
C6 C7 C8 119.3(6) . . ?
C8 C7 H7 120.3 . . ?
C7 C8 C29 122.1(5) . . ?
C11 C8 C7 117.9(5) . . ?
C11 C8 C29 119.9(5) . . ?
O1 C9 C1 114.2(4) . . ?
O1 C9 C10 123.2(5) . . ?
C10 C9 C1 122.5(5) . . ?
C4 C10 C13 121.9(5) . . ?
C9 C10 C4 116.1(5) . . ?
C9 C10 C13 121.9(5) . . ?
O1 C11 C8 113.8(4) . . ?
C12 C11 O1 122.7(5) . . ?
C12 C11 C8 123.5(5) . . ?
C5 C12 C13 120.8(5) . . ?
C11 C12 C5 116.8(5) . . ?
C11 C12 C13 122.4(5) . . ?
C10 C13 C14 108.9(5) . . ?
C10 C13 C15 109.4(5) . . ?
C12 C13 C10 110.4(4) . . ?
C12 C13 C14 108.4(5) . . ?
C12 C13 C15 110.4(5) . . ?
C15 C13 C14 109.4(5) . . ?
C13 C14 H14A 109.5 . . ?
C13 C14 H14B 109.5 . . ?
C13 C14 H14C 109.5 . . ?
H14A C14 H14B 109.5 . . ?
H14A C14 H14C 109.5 . . ?
H14B C14 H14C 109.5 . . ?
C13 C15 H15A 109.5 . . ?
C13 C15 H15B 109.5 . . ?
C13 C15 H15C 109.5 . . ?
H15A C15 H15B 109.5 . . ?
H15A C15 H15C 109.5 . . ?
H15B C15 H15C 109.5 . . ?
C1 C16 C29 94.8(3) . . ?
C17 C16 C1 121.5(5) . . ?
C17 C16 C29 66.1(3) . . ?
C23 C16 C1 120.2(5) . . ?
C23 C16 C17 118.3(5) . . ?
C23 C16 C29 109.4(3) . . ?
C16 C17 C18 123.6(5) . . ?
C22 C17 C16 119.3(5) . . ?
C22 C17 C18 117.1(5) . . ?
C17 C18 H18 119.8 . . ?
C19 C18 C17 120.3(6) . . ?
C19 C18 H18 119.8 . . ?
C18 C19 H19 119.8 . . ?
C18 C19 C20 120.4(7) . . ?
C20 C19 H19 119.8 . . ?
C19 C20 H20 119.4 . . ?
C21 C20 C19 121.1(6) . . ?
C21 C20 H20 119.4 . . ?
C20 C21 H21 120.8 . . ?
C20 C21 C22 118.3(6) . . ?
C22 C21 H21 120.8 . . ?
O2 C22 C17 121.2(5) . . ?
O2 C22 C21 116.1(5) . . ?
C21 C22 C17 122.7(6) . . ?
C16 C23 C28 119.1(5) . . ?
C24 C23 C16 124.1(5) . . ?
C24 C23 C28 116.8(5) . . ?
C23 C24 H24 119.6 . . ?
C25 C24 C23 120.8(6) . . ?
C25 C24 H24 119.6 . . ?
C24 C25 H25 119.9 . . ?
C24 C25 C26 120.3(7) . . ?
C26 C25 H25 119.9 . . ?
C25 C26 H26 119.2 . . ?
C27 C26 C25 121.6(7) . . ?
C27 C26 H26 119.2 . . ?
C26 C27 H27 121.2 . . ?
C26 C27 C28 117.7(6) . . ?
C28 C27 H27 121.2 . . ?
O2 C28 C23 121.4(6) . . ?
O2 C28 C27 115.7(6) . . ?
C27 C28 C23 122.8(6) . . ?
C8 C29 C16 96.3(3) . . ?
C30 C29 C8 120.5(5) . . ?
C30 C29 C16 107.3(4) . . ?
C30 C29 C36 118.2(5) . . ?
C36 C29 C8 121.2(5) . . ?
C36 C29 C16 63.6(3) . . ?
C29 C30 C31 124.3(5) . . ?
C29 C30 C35 119.2(6) . . ?
C35 C30 C31 116.5(6) . . ?
C30 C31 H31 119.4 . . ?
C32 C31 C30 121.2(6) . . ?
C32 C31 H31 119.4 . . ?
C31 C32 H32 119.8 . . ?
C31 C32 C33 120.4(7) . . ?
C33 C32 H32 119.8 . . ?
C32 C33 H33 119.9 . . ?
C34 C33 C32 120.2(7) . . ?
C34 C33 H33 119.9 . . ?
C33 C34 H34 120.3 . . ?
C33 C34 C35 119.4(6) . . ?
C35 C34 H34 120.3 . . ?
O3 C35 C30 121.4(5) . . ?
O3 C35 C34 116.3(5) . . ?
C34 C35 C30 122.3(6) . . ?
C37 C36 C29 122.9(5) . . ?
C41 C36 C29 119.3(5) . . ?
C41 C36 C37 117.8(5) . . ?
C36 C37 H37 120.1 . . ?
C38 C37 C36 119.8(5) . . ?
C38 C37 H37 120.1 . . ?
C37 C38 H38 119.8 . . ?
C37 C38 C39 120.3(6) . . ?
C39 C38 H38 119.8 . . ?
C38 C39 H39 119.2 . . ?
C40 C39 C38 121.6(6) . . ?
C40 C39 H39 119.2 . . ?
C39 C40 H40 120.9 . . ?
C39 C40 C41 118.2(5) . . ?
C41 C40 H40 120.9 . . ?
O3 C41 C36 121.7(5) . . ?
O3 C41 C40 116.0(5) . . ?
C40 C41 C36 122.2(5) . . ?
C42 O4 C44 114.4(9) . . ?
O4 C42 H42A 110.5 . . ?
O4 C42 H42B 110.5 . . ?
O4 C42 C43 106.3(9) . . ?
H42A C42 H42B 108.7 . . ?
C43 C42 H42A 110.5 . . ?
C43 C42 H42B 110.5 . . ?
C42 C43 H43A 109.5 . . ?
C42 C43 H43B 109.5 . . ?
C42 C43 H43C 109.5 . . ?
H43A C43 H43B 109.5 . . ?
H43A C43 H43C 109.5 . . ?
H43B C43 H43C 109.5 . . ?
O4 C44 H44A 109.9 . . ?
O4 C44 H44B 109.9 . . ?
O4 C44 C45 109.1(9) . . ?
H44A C44 H44B 108.3 . . ?
C45 C44 H44A 109.9 . . ?
C45 C44 H44B 109.9 . . ?
C44 C45 H45A 109.5 . . ?
C44 C45 H45B 109.5 . . ?
C44 C45 H45C 109.5 . . ?
H45A C45 H45B 109.5 . . ?
H45A C45 H45C 109.5 . . ?
H45B C45 H45C 109.5 . . ?
N1 C46 C47 170.6(18) . . ?
C46 C47 H47A 109.5 . . ?
C46 C47 H47B 109.5 . . ?
C46 C47 H47C 109.5 . . ?
H47A C47 H47B 109.5 . . ?
H47A C47 H47C 109.5 . . ?
H47B C47 H47C 109.5 . . ?

loop_
_geom_bond_atom_site_label_1
_geom_bond_atom_site_label_2
_geom_bond_distance
_geom_bond_site_symmetry_2
_geom_bond_publ_flag
F1 F2 1.44(2) . ?
F1 F10 0.810(14) . ?
F1 B1 1.246(13) . ?
F2 F9 1.163(13) . ?
F2 B1 1.437(12) . ?
F3 B1 1.346(8) . ?
F4 B1 1.362(8) . ?
F9 B1 1.406(10) . ?
F10 B1 1.449(14) . ?
F5 B2 1.349(9) . ?
F6 F11 0.629(16) . ?
F6 B2 1.300(18) . ?
F7 F12 0.579(16) . ?
F7 B2 1.45(2) . ?
F8 F13 0.712(11) . ?
F8 B2 1.499(14) . ?
F11 B2 1.546(19) . ?
F12 F13 1.75(3) . ?
F12 B2 1.34(2) . ?
F13 B2 1.307(15) . ?
O1 C9 1.365(6) . ?
O1 C11 1.378(6) . ?
O2 C22 1.353(7) . ?
O2 C28 1.342(7) . ?
O3 C35 1.348(7) . ?
O3 C41 1.354(7) . ?
C1 C2 1.377(8) . ?
C1 C9 1.403(8) . ?
C1 C16 1.482(7) . ?
C2 H2 0.9500 . ?
C2 C3 1.381(8) . ?
C3 H3 0.9500 . ?
C3 C4 1.382(9) . ?
C4 H4 0.9500 . ?
C4 C10 1.387(8) . ?
C5 H5 0.9500 . ?
C5 C6 1.369(9) . ?
C5 C12 1.383(8) . ?
C6 H6 0.9500 . ?
C6 C7 1.389(8) . ?
C7 H7 0.9500 . ?
C7 C8 1.404(8) . ?
C8 C11 1.387(8) . ?
C8 C29 1.461(7) . ?
C9 C10 1.378(7) . ?
C10 C13 1.522(8) . ?
C11 C12 1.376(7) . ?
C12 C13 1.514(8) . ?
C13 C14 1.535(8) . ?
C13 C15 1.531(8) . ?
C14 H14A 0.9800 . ?
C14 H14B 0.9800 . ?
C14 H14C 0.9800 . ?
C15 H15A 0.9800 . ?
C15 H15B 0.9800 . ?
C15 H15C 0.9800 . ?
C16 C17 1.413(8) . ?
C16 C23 1.408(8) . ?
C16 C29 4.348(7) . ?
C17 C18 1.424(8) . ?
C17 C22 1.401(8) . ?
C18 H18 0.9500 . ?
C18 C19 1.362(8) . ?
C19 H19 0.9500 . ?
C19 C20 1.395(9) . ?
C20 H20 0.9500 . ?
C20 C21 1.375(10) . ?
C21 H21 0.9500 . ?
C21 C22 1.378(9) . ?
C23 C24 1.406(8) . ?
C23 C28 1.411(8) . ?
C24 H24 0.9500 . ?
C24 C25 1.362(9) . ?
C25 H25 0.9500 . ?
C25 C26 1.406(10) . ?
C26 H26 0.9500 . ?
C26 C27 1.355(10) . ?
C27 H27 0.9500 . ?
C27 C28 1.396(9) . ?
C29 C30 1.411(9) . ?
C29 C36 1.413(8) . ?
C30 C31 1.429(9) . ?
C30 C35 1.415(8) . ?
C31 H31 0.9500 . ?
C31 C32 1.347(11) . ?
C32 H32 0.9500 . ?
C32 C33 1.426(10) . ?
C33 H33 0.9500 . ?
C33 C34 1.361(10) . ?
C34 H34 0.9500 . ?
C34 C35 1.386(9) . ?
C36 C37 1.410(8) . ?
C36 C41 1.403(7) . ?
C37 H37 0.9500 . ?
C37 C38 1.379(8) . ?
C38 H38 0.9500 . ?
C38 C39 1.391(8) . ?
C39 H39 0.9500 . ?
C39 C40 1.365(8) . ?
C40 H40 0.9500 . ?
C40 C41 1.390(8) . ?
O4 C42 1.372(9) . ?
O4 C44 1.406(10) . ?
N1 C46 1.116(12) . ?
C42 H42A 0.9900 . ?
C42 H42B 0.9900 . ?
C42 C43 1.481(13) . ?
C43 H43A 0.9800 . ?
C43 H43B 0.9800 . ?
C43 H43C 0.9800 . ?
C44 H44A 0.9900 . ?
C44 H44B 0.9900 . ?
C44 C45 1.524(14) . ?
C45 H45A 0.9800 . ?
C45 H45B 0.9800 . ?
C45 H45C 0.9800 . ?
C46 C47 1.417(15) . ?
C47 H47A 0.9800 . ?
C47 H47B 0.9800 . ?
C47 H47C 0.9800 . ?

loop_
_geom_torsion_atom_site_label_1
_geom_torsion_atom_site_label_2
_geom_torsion_atom_site_label_3
_geom_torsion_atom_site_label_4
_geom_torsion
_geom_torsion_site_symmetry_1
_geom_torsion_site_symmetry_2
_geom_torsion_site_symmetry_3
_geom_torsion_site_symmetry_4
_geom_torsion_publ_flag
F1 F2 F9 B1 -9.3(8) . . . . ?
F1 F2 B1 F3 109.1(10) . . . . ?
F1 F2 B1 F4 -107.9(10) . . . . ?
F1 F2 B1 F9 169.2(10) . . . . ?
F1 F2 B1 F10 1.8(9) . . . . ?
F1 F10 B1 F2 -2.9(15) . . . . ?
F1 F10 B1 F3 -127.6(15) . . . . ?
F1 F10 B1 F4 116.0(15) . . . . ?
F1 F10 B1 F9 -19(2) . . . . ?
F2 F1 F10 B1 6(3) . . . . ?
F2 F1 B1 F3 -114.1(8) . . . . ?
F2 F1 B1 F4 107.3(8) . . . . ?
F2 F1 B1 F9 -8.6(8) . . . . ?
F2 F1 B1 F10 -176.9(17) . . . . ?
F2 F9 B1 F1 10.5(10) . . . . ?
F2 F9 B1 F3 132.6(8) . . . . ?
F2 F9 B1 F4 -113.8(8) . . . . ?
F2 F9 B1 F10 21.9(17) . . . . ?
F9 F2 B1 F1 -169.2(10) . . . . ?
F9 F2 B1 F3 -60.2(10) . . . . ?
F9 F2 B1 F4 82.9(9) . . . . ?
F9 F2 B1 F10 -167.5(9) . . . . ?
F10 F1 F2 F9 4(4) . . . . ?
F10 F1 F2 B1 -6(3) . . . . ?
F10 F1 B1 F2 176.9(17) . . . . ?
F10 F1 B1 F3 62.8(16) . . . . ?
F10 F1 B1 F4 -75.9(16) . . . . ?
F10 F1 B1 F9 168.2(14) . . . . ?
B1 F1 F2 F9 10.7(10) . . . . ?
F6 F11 B2 F5 -53(4) . . . . ?
F6 F11 B2 F7 -158(4) . . . . ?
F6 F11 B2 F8 66(4) . . . . ?
F6 F11 B2 F12 179(4) . . . . ?
F6 F11 B2 F13 94(4) . . . . ?
F7 F12 F13 F8 -40(7) . . . . ?
F7 F12 F13 B2 7(6) . . . . ?
F7 F12 B2 F5 -50(4) . . . . ?
F7 F12 B2 F6 80(4) . . . . ?
F7 F12 B2 F8 -159(4) . . . . ?
F7 F12 B2 F11 79(4) . . . . ?
F7 F12 B2 F13 -175(4) . . . . ?
F8 F13 B2 F5 28(2) . . . . ?
F8 F13 B2 F6 -93(2) . . . . ?
F8 F13 B2 F7 144(2) . . . . ?
F8 F13 B2 F11 -117.4(19) . . . . ?
F8 F13 B2 F12 146(2) . . . . ?
F11 F6 B2 F5 134(4) . . . . ?
F11 F6 B2 F7 25(4) . . . . ?
F11 F6 B2 F8 -122(4) . . . . ?
F11 F6 B2 F12 -1(4) . . . . ?
F11 F6 B2 F13 -93(4) . . . . ?
F12 F7 B2 F5 136(4) . . . . ?
F12 F7 B2 F6 -113(4) . . . . ?
F12 F7 B2 F8 26(4) . . . . ?
F12 F7 B2 F11 -103(4) . . . . ?
F12 F7 B2 F13 5(4) . . . . ?
F12 F13 B2 F5 -118.2(13) . . . . ?
F12 F13 B2 F6 121.3(14) . . . . ?
F12 F13 B2 F7 -1.9(16) . . . . ?
F12 F13 B2 F8 -146(2) . . . . ?
F12 F13 B2 F11 96.7(13) . . . . ?
F13 F8 B2 F5 -157.2(19) . . . . ?
F13 F8 B2 F6 96(2) . . . . ?
F13 F8 B2 F7 -46(3) . . . . ?
F13 F8 B2 F11 73(2) . . . . ?
F13 F8 B2 F12 -35(2) . . . . ?
F13 F12 B2 F5 125.8(10) . . . . ?
F13 F12 B2 F6 -105.1(15) . . . . ?
F13 F12 B2 F7 175(4) . . . . ?
F13 F12 B2 F8 16.1(9) . . . . ?
F13 F12 B2 F11 -105.4(11) . . . . ?
B2 F7 F12 F13 -5(4) . . . . ?
B2 F8 F13 F12 33.4(18) . . . . ?
B2 F12 F13 F8 -47(3) . . . . ?
O1 C9 C10 C4 177.1(5) . . . . ?
O1 C9 C10 C13 -2.4(8) . . . . ?
O1 C11 C12 C5 177.7(5) . . . . ?
O1 C11 C12 C13 -2.2(9) . . . . ?
C1 C2 C3 C4 -1.3(9) . . . . ?
C1 C9 C10 C4 0.2(8) . . . . ?
C1 C9 C10 C13 -179.2(5) . . . . ?
C1 C16 C17 C18 -1.2(8) . . . . ?
C1 C16 C17 C22 177.8(5) . . . . ?
C1 C16 C23 C24 4.8(8) . . . . ?
C1 C16 C23 C28 -177.2(5) . . . . ?
C2 C1 C9 O1 -177.0(5) . . . . ?
C2 C1 C9 C10 0.1(8) . . . . ?
C2 C1 C16 C17 -117.6(6) . . . . ?
C2 C1 C16 C23 61.8(7) . . . . ?
C2 C1 C16 C29 177.6(5) . . . . ?
C2 C3 C4 C10 1.7(9) . . . . ?
C3 C4 C10 C9 -1.1(9) . . . . ?
C3 C4 C10 C13 178.3(5) . . . . ?
C4 C10 C13 C12 -177.9(5) . . . . ?
C4 C10 C13 C14 63.3(7) . . . . ?
C4 C10 C13 C15 -56.2(7) . . . . ?
C5 C6 C7 C8 -1.3(13) . . . . ?
C5 C12 C13 C10 -179.3(5) . . . . ?
C5 C12 C13 C14 -60.1(7) . . . . ?
C5 C12 C13 C15 59.6(7) . . . . ?
C6 C5 C12 C11 -1.0(10) . . . . ?
C6 C5 C12 C13 178.8(7) . . . . ?
C6 C7 C8 C11 0.8(11) . . . . ?
C6 C7 C8 C29 -178.3(7) . . . . ?
C7 C8 C11 O1 -177.8(6) . . . . ?
C7 C8 C11 C12 -0.4(10) . . . . ?
C7 C8 C29 C16 178.6(6) . . . . ?
C7 C8 C29 C30 64.2(9) . . . . ?
C7 C8 C29 C36 -118.5(7) . . . . ?
C8 C11 C12 C5 0.5(9) . . . . ?
C8 C11 C12 C13 -179.3(6) . . . . ?
C8 C29 C30 C31 0.9(10) . . . . ?
C8 C29 C30 C35 177.6(6) . . . . ?
C8 C29 C36 C37 4.8(8) . . . . ?
C8 C29 C36 C41 -176.2(5) . . . . ?
C9 O1 C11 C8 178.9(5) . . . . ?
C9 O1 C11 C12 1.5(8) . . . . ?
C9 C1 C2 C3 0.4(9) . . . . ?
C9 C1 C16 C17 63.4(7) . . . . ?
C9 C1 C16 C23 -117.2(6) . . . . ?
C9 C1 C16 C29 -1.4(5) . . . . ?
C9 C10 C13 C12 1.6(7) . . . . ?
C9 C10 C13 C14 -117.3(6) . . . . ?
C9 C10 C13 C15 123.3(6) . . . . ?
C11 O1 C9 C1 177.9(4) . . . . ?
C11 O1 C9 C10 0.8(7) . . . . ?
C11 C8 C29 C16 -0.5(6) . . . . ?
C11 C8 C29 C30 -114.9(7) . . . . ?
C11 C8 C29 C36 62.4(9) . . . . ?
C11 C12 C13 C10 0.6(7) . . . . ?
C11 C12 C13 C14 119.7(6) . . . . ?
C11 C12 C13 C15 -120.5(6) . . . . ?
C12 C5 C6 C7 1.4(12) . . . . ?
C16 C1 C2 C3 -178.6(5) . . . . ?
C16 C1 C9 O1 2.0(7) . . . . ?
C16 C1 C9 C10 179.1(5) . . . . ?
C16 C17 C18 C19 179.0(5) . . . . ?
C16 C17 C22 O2 -0.1(8) . . . . ?
C16 C17 C22 C21 179.5(5) . . . . ?
C16 C23 C24 C25 177.2(6) . . . . ?
C16 C23 C28 O2 -1.2(8) . . . . ?
C16 C23 C28 C27 -179.0(5) . . . . ?
C16 C29 C30 C31 -107.6(7) . . . . ?
C16 C29 C30 C35 69.1(6) . . . . ?
C16 C29 C36 C37 85.8(5) . . . . ?
C16 C29 C36 C41 -95.3(5) . . . . ?
C17 C16 C23 C24 -175.8(5) . . . . ?
C17 C16 C23 C28 2.2(7) . . . . ?
C17 C18 C19 C20 1.5(9) . . . . ?
C18 C17 C22 O2 179.1(5) . . . . ?
C18 C17 C22 C21 -1.3(8) . . . . ?
C18 C19 C20 C21 -1.6(10) . . . . ?
C19 C20 C21 C22 0.2(10) . . . . ?
C20 C21 C22 O2 -179.1(6) . . . . ?
C20 C21 C22 C17 1.3(10) . . . . ?
C22 O2 C28 C23 -0.4(8) . . . . ?
C22 O2 C28 C27 177.5(5) . . . . ?
C22 C17 C18 C19 -0.1(8) . . . . ?
C23 C16 C17 C18 179.4(5) . . . . ?
C23 C16 C17 C22 -1.5(7) . . . . ?
C23 C24 C25 C26 1.7(10) . . . . ?
C24 C23 C28 O2 176.9(5) . . . . ?
C24 C23 C28 C27 -0.9(8) . . . . ?
C24 C25 C26 C27 -0.9(10) . . . . ?
C25 C26 C27 C28 -0.7(10) . . . . ?
C26 C27 C28 O2 -176.3(5) . . . . ?
C26 C27 C28 C23 1.6(9) . . . . ?
C28 O2 C22 C17 1.1(8) . . . . ?
C28 O2 C22 C21 -178.5(5) . . . . ?
C28 C23 C24 C25 -0.8(8) . . . . ?
C29 C8 C11 O1 1.3(8) . . . . ?
C29 C8 C11 C12 178.7(6) . . . . ?
C29 C16 C17 C18 79.3(5) . . . . ?
C29 C16 C17 C22 -101.6(5) . . . . ?
C29 C16 C23 C24 -103.1(5) . . . . ?
C29 C16 C23 C28 74.8(5) . . . . ?
C29 C30 C31 C32 176.7(8) . . . . ?
C29 C30 C35 O3 -1.8(9) . . . . ?
C29 C30 C35 C34 -179.3(6) . . . . ?
C29 C36 C37 C38 -177.6(5) . . . . ?
C29 C36 C41 O3 -1.0(8) . . . . ?
C29 C36 C41 C40 176.4(5) . . . . ?
C30 C29 C36 C37 -177.9(5) . . . . ?
C30 C29 C36 C41 1.1(8) . . . . ?
C30 C31 C32 C33 2.0(15) . . . . ?
C31 C30 C35 O3 175.2(6) . . . . ?
C31 C30 C35 C34 -2.4(10) . . . . ?
C31 C32 C33 C34 -1.5(16) . . . . ?
C32 C33 C34 C35 -0.8(14) . . . . ?
C33 C34 C35 O3 -174.8(7) . . . . ?
C33 C34 C35 C30 2.8(11) . . . . ?
C35 O3 C41 C36 -0.5(7) . . . . ?
C35 O3 C41 C40 -178.1(5) . . . . ?
C35 C30 C31 C32 0.0(12) . . . . ?
C36 C29 C30 C31 -176.5(6) . . . . ?
C36 C29 C30 C35 0.2(9) . . . . ?
C36 C37 C38 C39 -1.4(8) . . . . ?
C37 C36 C41 O3 178.0(5) . . . . ?
C37 C36 C41 C40 -4.5(8) . . . . ?
C37 C38 C39 C40 0.3(9) . . . . ?
C38 C39 C40 C41 -1.3(8) . . . . ?
C39 C40 C41 O3 -178.9(5) . . . . ?
C39 C40 C41 C36 3.5(8) . . . . ?
C41 O3 C35 C30 1.9(8) . . . . ?
C41 O3 C35 C34 179.6(5) . . . . ?
C41 C36 C37 C38 3.4(8) . . . . ?
C42 O4 C44 C45 173.4(9) . . . . ?
C44 O4 C42 C43 -172.9(8) . . . . ?
